data_7032933
loop_
_publ_author_name
'Filip, I. H.'
'G\'al, E'
'Lupan, I.'
'Perde-Schrepler, M'
'L\"onnecke, P'
'Surducan, M.'
'G\(ain\(a, L I'
'Hey-Hawkins, E'
'Silaghi-Dumitrescu, L'

_publ_section_title
;
 Tuning the coordination properties of phenothiazine by regioselective
 introduction of diphenylphosphanyl groups.
;
_journal_issue 2
_journal_name_full 'Dalton transactions (Cambridge, England : 2003)'
_journal_page_first 615
_journal_page_last 629
_journal_paper_doi 10.1039/c4dt02665a
_journal_volume 44
_journal_year 2015
_chemical_formula_sum 'C28 H26 Cl2 N2 Pd S2'
_chemical_formula_weight 631.93
_space_group_IT_number 14
_symmetry_cell_setting monoclinic
_symmetry_Int_Tables_number 14
_symmetry_space_group_name_Hall '-P 2ybc'
_symmetry_space_group_name_H-M 'P 1 21/c 1'
_atom_sites_solution_hydrogens geom
_atom_sites_solution_primary direct
_atom_sites_solution_secondary difmap
_audit_creation_date 2014-10-08T13:31:37-00:00
_audit_creation_method 'WinGX routine CIF_UPDATE'
_cell_angle_alpha 90
_cell_angle_beta 105.269(3)
_cell_angle_gamma 90
_cell_formula_units_Z 2
_cell_length_a 9.9826(3)
_cell_length_b 15.5847(4)
_cell_length_c 8.2241(2)
_cell_measurement_reflns_used 6620
_cell_measurement_temperature 130(2)
_cell_measurement_theta_max 32.341
_cell_measurement_theta_min 3.154
_cell_volume 1234.31(6)
_computing_cell_refinement
;
        CrysAlisPro, Agilent Technologies,
        Version 1.171.36.28 (release 01-02-2013 CrysAlis171 .NET)
        (compiled Feb  1 2013,16:14:44)
;
_computing_data_collection
;
        CrysAlisPro, Agilent Technologies,
        Version 1.171.36.28 (release 01-02-2013 CrysAlis171 .NET)
        (compiled Feb  1 2013,16:14:44)
;
_computing_data_reduction
;
        CrysAlisPro, Agilent Technologies,
        Version 1.171.36.28 (release 01-02-2013 CrysAlis171 .NET)
        (compiled Feb  1 2013,16:14:44)
;
_computing_molecular_graphics
;
 ORTEP3 for Windows
 L. J. Farrugia, J. Appl. Crystallogr. 1997, 30, 565.
;
_computing_publication_material
;
 WINGX
 L.J. Farrugia,
 J. Appl. Cryst., 2012, 45, 849-854.
;
_computing_structure_refinement 'SHELXL-2014/7 (Sheldrick, 2014)'
_computing_structure_solution
;
 SIR92
 A. Altomare, G. Cascarano, C. Giacovazzo and A. Guagliardi,
 J. Appl. Crystallogr. 1993, 26, 343-350.
;
_diffrn_ambient_temperature 130(2)
_diffrn_detector_area_resol_mean 16.356
_diffrn_measured_fraction_theta_full 0.999
_diffrn_measured_fraction_theta_max 0.999
_diffrn_measurement_device_type 'Xcalibur, Sapphire3, Gemini'
_diffrn_measurement_method '\w scans'
_diffrn_orient_matrix_UB_11 -0.06924
_diffrn_orient_matrix_UB_12 0.0103228
_diffrn_orient_matrix_UB_13 -0.0001543
_diffrn_orient_matrix_UB_21 0.0207904
_diffrn_orient_matrix_UB_22 0.0425972
_diffrn_orient_matrix_UB_23 0.024801
_diffrn_orient_matrix_UB_31 -0.0140104
_diffrn_orient_matrix_UB_32 0.0122884
_diffrn_orient_matrix_UB_33 -0.0858801
_diffrn_radiation_monochromator graphite
_diffrn_radiation_type MoK\a
_diffrn_radiation_wavelength 0.71073
_diffrn_reflns_av_R_equivalents 0.0364
_diffrn_reflns_av_unetI/netI 0.0551
_diffrn_reflns_Laue_measured_fraction_full 0.999
_diffrn_reflns_Laue_measured_fraction_max 0.999
_diffrn_reflns_limit_h_max 13
_diffrn_reflns_limit_h_min -14
_diffrn_reflns_limit_k_max 22
_diffrn_reflns_limit_k_min -22
_diffrn_reflns_limit_l_max 11
_diffrn_reflns_limit_l_min -11
_diffrn_reflns_number 14390
_diffrn_reflns_point_group_measured_fraction_full 0.999
_diffrn_reflns_point_group_measured_fraction_max 0.999
_diffrn_reflns_theta_full 25.242
_diffrn_reflns_theta_max 30.508
_diffrn_reflns_theta_min 2.881
_exptl_absorpt_coefficient_mu 1.16
_exptl_absorpt_correction_T_max 1
_exptl_absorpt_correction_T_min 0.97637
_exptl_absorpt_correction_type multi-scan
_exptl_absorpt_process_details
;
        CrysAlisPro, Agilent Technologies,
        Version 1.171.36.28 (release 01-02-2013 CrysAlis171 .NET)
        (compiled Feb  1 2013,16:14:44)
        Empirical absorption correction using spherical harmonics,
 implemented in SCALE3 ABSPACK scaling algorithm.
;
_exptl_crystal_colour 'clear dark purple'
_exptl_crystal_density_diffrn 1.7
_exptl_crystal_description plate
_exptl_crystal_F_000 640
_exptl_crystal_size_max 0.3
_exptl_crystal_size_mid 0.15
_exptl_crystal_size_min 0.02
_refine_diff_density_max 0.626
_refine_diff_density_min -0.598
_refine_diff_density_rms 0.086
_refine_ls_extinction_method none
_refine_ls_goodness_of_fit_ref 1.07
_refine_ls_hydrogen_treatment constr
_refine_ls_matrix_type full
_refine_ls_number_parameters 161
_refine_ls_number_reflns 3759
_refine_ls_number_restraints 0
_refine_ls_restrained_S_all 1.07
_refine_ls_R_factor_all 0.0376
_refine_ls_R_factor_gt 0.0301
_refine_ls_shift/su_max 0
_refine_ls_shift/su_mean 0
_refine_ls_structure_factor_coef Fsqd
_refine_ls_weighting_details 'w=1/[\s^2^(Fo^2^)+(0.0245P)^2^+0.9098P] where P=(Fo^2^+2Fc^2^)/3'
_refine_ls_weighting_scheme calc
_refine_ls_wR_factor_gt 0.064
_refine_ls_wR_factor_ref 0.0669
_reflns_Friedel_coverage 0
_reflns_number_gt 3309
_reflns_number_total 3759
_reflns_threshold_expression 'I > 2\s(I)'
_cod_data_source_file c4dt02665a2.cif
_cod_data_source_block compound_6_x1852fin
_cod_depositor_comments 'Adding full bibliography for 7032932--7032937.cif.'
_cod_original_sg_symbol_H-M 'P 21/c'
_cod_database_code 7032933

loop_
_symmetry_equiv_pos_as_xyz
'x, y, z'
'-x, y+1/2, -z+1/2'
'-x, -y, -z'
'x, -y-1/2, z-1/2'

loop_
_atom_site_label
_atom_site_type_symbol
_atom_site_fract_x
_atom_site_fract_y
_atom_site_fract_z
_atom_site_U_iso_or_equiv
_atom_site_adp_type
_atom_site_occupancy
_atom_site_site_symmetry_order
_atom_site_calc_flag
_atom_site_refinement_flags_posn
_atom_site_refinement_flags_adp
_atom_site_refinement_flags_occupancy
Pd1 Pd 0.5 0 0.5 0.01342(6) Uani 1 2 d S . P
Cl1 Cl 0.72534(5) -0.04032(4) 0.61908(6) 0.02271(11) Uani 1 1 d . . .
S1 S 0.55461(5) 0.13750(3) 0.42501(5) 0.01473(10) Uani 1 1 d . . .
N1 N 0.73684(17) 0.07499(11) 0.20522(19) 0.0167(3) Uani 1 1 d . . .
C1 C 0.5133(2) 0.14022(13) 0.2032(2) 0.0156(4) Uani 1 1 d . . .
C2 C 0.6053(2) 0.10511(13) 0.1183(2) 0.0160(4) Uani 1 1 d . . .
C3 C 0.5590(2) 0.10214(14) -0.0591(2) 0.0201(4) Uani 1 1 d . . .
H3 H 0.6174 0.0781 -0.1217 0.024 Uiso 1 1 calc R U .
C4 C 0.4300(2) 0.13364(14) -0.1430(2) 0.0216(4) Uani 1 1 d . . .
H4 H 0.4001 0.1296 -0.2623 0.026 Uiso 1 1 calc R U .
C5 C 0.3434(2) 0.17102(14) -0.0565(2) 0.0205(4) Uani 1 1 d . . .
H5 H 0.2563 0.1944 -0.1157 0.025 Uiso 1 1 calc R U .
C6 C 0.3858(2) 0.17381(13) 0.1175(2) 0.0177(4) Uani 1 1 d . . .
H6 H 0.3272 0.1989 0.1786 0.021 Uiso 1 1 calc R U .
C7 C 0.7347(2) 0.14925(13) 0.4658(2) 0.0153(4) Uani 1 1 d . . .
C8 C 0.8072(2) 0.11134(13) 0.3600(2) 0.0158(4) Uani 1 1 d . . .
C9 C 0.9523(2) 0.11118(14) 0.4159(2) 0.0196(4) Uani 1 1 d . . .
H9 H 1.0049 0.0838 0.35 0.024 Uiso 1 1 calc R U .
C10 C 1.0201(2) 0.15032(15) 0.5658(3) 0.0222(4) Uani 1 1 d . . .
H10 H 1.1186 0.1489 0.6016 0.027 Uiso 1 1 calc R U .
C11 C 0.9472(2) 0.19162(15) 0.6650(2) 0.0221(4) Uani 1 1 d . . .
H11 H 0.9948 0.2204 0.7655 0.027 Uiso 1 1 calc R U .
C12 C 0.8034(2) 0.19008(14) 0.6145(2) 0.0188(4) Uani 1 1 d . . .
H12 H 0.7516 0.2171 0.6819 0.023 Uiso 1 1 calc R U .
C13 C 0.8192(2) 0.02944(14) 0.1080(3) 0.0200(4) Uani 1 1 d . . .
H13A H 0.7568 -0.009 0.0259 0.024 Uiso 1 1 calc R U .
H13B H 0.8887 -0.007 0.186 0.024 Uiso 1 1 calc R U .
C14 C 0.8947(2) 0.08839(15) 0.0127(3) 0.0225(4) Uani 1 1 d . . .
H14A H 0.8373 0.139 -0.0275 0.034 Uiso 1 1 calc R U .
H14B H 0.9117 0.0575 -0.0837 0.034 Uiso 1 1 calc R U .
H14C H 0.9834 0.1065 0.0882 0.034 Uiso 1 1 calc R U .

loop_
_atom_site_aniso_label
_atom_site_aniso_U_11
_atom_site_aniso_U_22
_atom_site_aniso_U_33
_atom_site_aniso_U_23
_atom_site_aniso_U_13
_atom_site_aniso_U_12
Pd1 0.01283(9) 0.01813(10) 0.01029(9) 0.00069(7) 0.00479(6) 0.00126(8)
Cl1 0.0133(2) 0.0279(3) 0.0264(2) 0.0083(2) 0.00427(18) 0.00235(19)
S1 0.0153(2) 0.0183(2) 0.01137(19) 0.00027(17) 0.00491(16) 0.00152(18)
N1 0.0179(8) 0.0207(8) 0.0123(7) -0.0011(6) 0.0056(6) 0.0025(7)
C1 0.0177(9) 0.0176(9) 0.0119(8) 0.0005(7) 0.0047(7) -0.0009(8)
C2 0.0179(9) 0.0164(9) 0.0140(8) 0.0009(7) 0.0046(7) -0.0017(8)
C3 0.0251(10) 0.0223(10) 0.0137(8) -0.0012(7) 0.0067(7) -0.0021(9)
C4 0.0261(10) 0.0253(11) 0.0118(8) 0.0002(8) 0.0024(7) -0.0048(9)
C5 0.0196(9) 0.0228(10) 0.0173(9) 0.0021(8) 0.0014(7) -0.0019(8)
C6 0.0176(9) 0.0177(9) 0.0178(9) 0.0005(7) 0.0047(7) -0.0013(8)
C7 0.0155(8) 0.0176(9) 0.0129(8) 0.0024(7) 0.0041(7) -0.0003(7)
C8 0.0186(9) 0.0167(9) 0.0126(8) 0.0032(7) 0.0050(7) 0.0003(8)
C9 0.0163(9) 0.0263(11) 0.0174(9) 0.0035(8) 0.0063(7) 0.0034(8)
C10 0.0163(9) 0.0299(12) 0.0192(9) 0.0050(8) 0.0028(7) 0.0002(9)
C11 0.0224(10) 0.0255(11) 0.0163(9) -0.0003(8) 0.0013(8) -0.0038(9)
C12 0.0222(9) 0.0200(10) 0.0145(8) -0.0002(7) 0.0051(7) -0.0010(8)
C13 0.0237(10) 0.0195(9) 0.0192(9) -0.0019(8) 0.0100(8) 0.0035(8)
C14 0.0256(10) 0.0252(11) 0.0201(9) 0.0016(8) 0.0120(8) 0.0026(9)

loop_
_atom_type_symbol
_atom_type_description
_atom_type_scat_dispersion_real
_atom_type_scat_dispersion_imag
_atom_type_scat_source
Pd Pd -0.9988 1.0072 'International Tables Vol C Tables 4.2.6.8 and 6.1.1.4'
Cl Cl 0.1484 0.1585 'International Tables Vol C Tables 4.2.6.8 and 6.1.1.4'
S S 0.1246 0.1234 'International Tables Vol C Tables 4.2.6.8 and 6.1.1.4'
N N 0.0061 0.0033 'International Tables Vol C Tables 4.2.6.8 and 6.1.1.4'
C C 0.0033 0.0016 'International Tables Vol C Tables 4.2.6.8 and 6.1.1.4'
H H 0 0 'International Tables Vol C Tables 4.2.6.8 and 6.1.1.4'

loop_
_geom_angle_atom_site_label_1
_geom_angle_atom_site_label_2
_geom_angle_atom_site_label_3
_geom_angle
_geom_angle_site_symmetry_1
_geom_angle_site_symmetry_3
Cl1 Pd1 Cl1 180 . 3_656
Cl1 Pd1 S1 84.644(18) . 3_656
Cl1 Pd1 S1 95.357(18) 3_656 3_656
Cl1 Pd1 S1 95.356(18) . .
Cl1 Pd1 S1 84.643(18) 3_656 .
S1 Pd1 S1 180.00(2) 3_656 .
C7 S1 C1 98.32(9) . .
C7 S1 Pd1 110.19(7) . .
C1 S1 Pd1 106.76(7) . .
C2 N1 C8 120.44(16) . .
C2 N1 C13 117.85(16) . .
C8 N1 C13 118.06(16) . .
C6 C1 C2 121.89(17) . .
C6 C1 S1 117.98(15) . .
C2 C1 S1 120.05(15) . .
N1 C2 C1 121.69(16) . .
N1 C2 C3 121.66(18) . .
C1 C2 C3 116.66(18) . .
C4 C3 C2 120.89(19) . .
C4 C3 H3 119.6 . .
C2 C3 H3 119.6 . .
C3 C4 C5 121.28(18) . .
C3 C4 H4 119.4 . .
C5 C4 H4 119.4 . .
C6 C5 C4 118.88(19) . .
C6 C5 H5 120.6 . .
C4 C5 H5 120.6 . .
C5 C6 C1 120.31(19) . .
C5 C6 H6 119.8 . .
C1 C6 H6 119.8 . .
C12 C7 C8 121.57(18) . .
C12 C7 S1 117.49(15) . .
C8 C7 S1 120.65(15) . .
C9 C8 N1 121.74(17) . .
C9 C8 C7 117.12(17) . .
N1 C8 C7 121.14(17) . .
C10 C9 C8 120.92(19) . .
C10 C9 H9 119.5 . .
C8 C9 H9 119.5 . .
C9 C10 C11 121.34(19) . .
C9 C10 H10 119.3 . .
C11 C10 H10 119.3 . .
C12 C11 C10 118.60(19) . .
C12 C11 H11 120.7 . .
C10 C11 H11 120.7 . .
C11 C12 C7 120.30(19) . .
C11 C12 H12 119.9 . .
C7 C12 H12 119.9 . .
N1 C13 C14 114.21(18) . .
N1 C13 H13A 108.7 . .
C14 C13 H13A 108.7 . .
N1 C13 H13B 108.7 . .
C14 C13 H13B 108.7 . .
H13A C13 H13B 107.6 . .
C13 C14 H14A 109.5 . .
C13 C14 H14B 109.5 . .
H14A C14 H14B 109.5 . .
C13 C14 H14C 109.5 . .
H14A C14 H14C 109.5 . .
H14B C14 H14C 109.5 . .

loop_
_geom_bond_atom_site_label_1
_geom_bond_atom_site_label_2
_geom_bond_distance
_geom_bond_site_symmetry_2
Pd1 Cl1 2.2921(5) .
Pd1 Cl1 2.2921(5) 3_656
Pd1 S1 2.3338(5) 3_656
Pd1 S1 2.3338(5) .
S1 C7 1.749(2) .
S1 C1 1.7613(18) .
N1 C2 1.400(2) .
N1 C8 1.401(2) .
N1 C13 1.472(2) .
C1 C6 1.385(3) .
C1 C2 1.403(3) .
C2 C3 1.410(3) .
C3 C4 1.381(3) .
C3 H3 0.95 .
C4 C5 1.385(3) .
C4 H4 0.95 .
C5 C6 1.382(3) .
C5 H5 0.95 .
C6 H6 0.95 .
C7 C12 1.389(3) .
C7 C8 1.401(3) .
C8 C9 1.399(3) .
C9 C10 1.382(3) .
C9 H9 0.95 .
C10 C11 1.386(3) .
C10 H10 0.95 .
C11 C12 1.385(3) .
C11 H11 0.95 .
C12 H12 0.95 .
C13 C14 1.528(3) .
C13 H13A 0.99 .
C13 H13B 0.99 .
C14 H14A 0.98 .
C14 H14B 0.98 .
C14 H14C 0.98 .

loop_
_geom_torsion_atom_site_label_1
_geom_torsion_atom_site_label_2
_geom_torsion_atom_site_label_3
_geom_torsion_atom_site_label_4
_geom_torsion
C7 S1 C1 C6 -149.18(17)
Pd1 S1 C1 C6 96.71(16)
C7 S1 C1 C2 33.95(18)
Pd1 S1 C1 C2 -80.15(17)
C8 N1 C2 C1 -29.5(3)
C13 N1 C2 C1 172.45(19)
C8 N1 C2 C3 150.11(19)
C13 N1 C2 C3 -7.9(3)
C6 C1 C2 N1 176.87(18)
S1 C1 C2 N1 -6.4(3)
C6 C1 C2 C3 -2.8(3)
S1 C1 C2 C3 173.98(15)
N1 C2 C3 C4 -178.74(19)
C1 C2 C3 C4 0.9(3)
C2 C3 C4 C5 1.6(3)
C3 C4 C5 C6 -2.3(3)
C4 C5 C6 C1 0.5(3)
C2 C1 C6 C5 2.1(3)
S1 C1 C6 C5 -174.67(16)
C1 S1 C7 C12 150.05(16)
Pd1 S1 C7 C12 -98.58(16)
C1 S1 C7 C8 -36.00(18)
Pd1 S1 C7 C8 75.37(16)
C2 N1 C8 C9 -152.78(19)
C13 N1 C8 C9 5.2(3)
C2 N1 C8 C7 27.5(3)
C13 N1 C8 C7 -174.53(18)
C12 C7 C8 C9 4.2(3)
S1 C7 C8 C9 -169.46(15)
C12 C7 C8 N1 -176.00(18)
S1 C7 C8 N1 10.3(3)
N1 C8 C9 C10 177.43(19)
C7 C8 C9 C10 -2.8(3)
C8 C9 C10 C11 -0.6(3)
C9 C10 C11 C12 2.6(3)
C10 C11 C12 C7 -1.2(3)
C8 C7 C12 C11 -2.3(3)
S1 C7 C12 C11 171.61(16)
C2 N1 C13 C14 80.6(2)
C8 N1 C13 C14 -78.0(2)
